data_4027778
loop_
_publ_author_name
'Cheng-Yong Jin'
'Yao Wang'
'Yao-Zong Liu'
'Chao Shen'
'Peng-Fei Xu'

_publ_section_title
;
 Organocatalytic Asymmetric Michael Addition of Oxindoles to Nitroolefins
 for the Synthesis of 2,2-Disubstituted Oxindoles Bearing Adjacent
 Quaternary and Tertiary Stereocenters
;
_journal_name_full 'Journal of Organic Chemistry'
_journal_page_first 11307
_journal_page_last 11312
_journal_paper_doi 10.1021/jo301886j
_journal_volume 77
_journal_year 2012
_chemical_absolute_configuration none
_chemical_formula_sum 'C22 H21 Br N2 O4'
_chemical_formula_weight 457.32
_chemical_name_systematic
; 
 ? 
;
_space_group_IT_number 4
_symmetry_cell_setting monoclinic
_symmetry_space_group_name_Hall 'P 2yb'
_symmetry_space_group_name_H-M 'P 1 21 1'
_atom_sites_solution_hydrogens geom
_atom_sites_solution_primary direct
_atom_sites_solution_secondary difmap
_audit_creation_method SHELXL-97
_cell_angle_alpha 90.00
_cell_angle_beta 99.380(11)
_cell_angle_gamma 90.00
_cell_formula_units_Z 2
_cell_length_a 8.302(10)
_cell_length_b 9.769(12)
_cell_length_c 13.135(16)
_cell_measurement_reflns_used 2341
_cell_measurement_temperature 296(2)
_cell_measurement_theta_max 21.92
_cell_measurement_theta_min 2.49
_cell_volume 1051(2)
_computing_cell_refinement 'Bruker SAINT'
_computing_data_collection 'Bruker APEX2'
_computing_data_reduction 'Bruker SAINT'
_computing_molecular_graphics 'Bruker SHELXTL'
_computing_publication_material 'Bruker SHELXTL'
_computing_structure_refinement 'SHELXL-97 (Sheldrick, 2008)'
_computing_structure_solution 'SHELXS-97 (Sheldrick, 2008)'
_diffrn_ambient_temperature 296(2)
_diffrn_measured_fraction_theta_full 0.999
_diffrn_measured_fraction_theta_max 0.999
_diffrn_measurement_device_type 'Bruker APEX-II CCD'
_diffrn_measurement_method '\f and \w scans'
_diffrn_radiation_monochromator graphite
_diffrn_radiation_source 'fine-focus sealed tube'
_diffrn_radiation_type MoK\a
_diffrn_radiation_wavelength 0.71073
_diffrn_reflns_av_R_equivalents 0.0378
_diffrn_reflns_av_sigmaI/netI 0.0840
_diffrn_reflns_limit_h_max 10
_diffrn_reflns_limit_h_min -10
_diffrn_reflns_limit_k_max 11
_diffrn_reflns_limit_k_min -11
_diffrn_reflns_limit_l_max 14
_diffrn_reflns_limit_l_min -15
_diffrn_reflns_number 7535
_diffrn_reflns_theta_full 25.50
_diffrn_reflns_theta_max 25.50
_diffrn_reflns_theta_min 2.49
_exptl_absorpt_coefficient_mu 1.986
_exptl_absorpt_correction_T_max 0.7418
_exptl_absorpt_correction_T_min 0.6581
_exptl_absorpt_correction_type multi-scan
_exptl_crystal_colour colorless
_exptl_crystal_density_diffrn 1.445
_exptl_crystal_description block
_exptl_crystal_F_000 468
_exptl_crystal_size_max 0.23
_exptl_crystal_size_mid 0.21
_exptl_crystal_size_min 0.16
_refine_diff_density_max 0.206
_refine_diff_density_min -0.450
_refine_diff_density_rms 0.067
_refine_ls_abs_structure_details 'Flack H D (1983), Acta Cryst. A39, 876-881'
_refine_ls_abs_structure_Flack 0.00(1)
_refine_ls_extinction_method none
_refine_ls_goodness_of_fit_ref 1.029
_refine_ls_hydrogen_treatment constr
_refine_ls_matrix_type full
_refine_ls_number_parameters 265
_refine_ls_number_reflns 3860
_refine_ls_number_restraints 1
_refine_ls_restrained_S_all 1.028
_refine_ls_R_factor_all 0.0842
_refine_ls_R_factor_gt 0.0505
_refine_ls_shift/su_max 0.000
_refine_ls_shift/su_mean 0.000
_refine_ls_structure_factor_coef Fsqd
_refine_ls_weighting_details 'calc w=1/[\s^2^(Fo^2^)+(0.0648P)^2^+0.0000P] where P=(Fo^2^+2Fc^2^)/3'
_refine_ls_weighting_scheme calc
_refine_ls_wR_factor_gt 0.1196
_refine_ls_wR_factor_ref 0.1362
_reflns_number_gt 2696
_reflns_number_total 3860
_reflns_threshold_expression >2sigma(I)
_cod_data_source_file jo301886j_si_003.cif
_cod_data_source_block p21
_cod_database_code 4027778

loop_
_symmetry_equiv_pos_as_xyz
'x, y, z'
'-x, y+1/2, -z'

loop_
_atom_site_label
_atom_site_type_symbol
_atom_site_fract_x
_atom_site_fract_y
_atom_site_fract_z
_atom_site_U_iso_or_equiv
_atom_site_adp_type
_atom_site_occupancy
_atom_site_symmetry_multiplicity
_atom_site_calc_flag
_atom_site_refinement_flags
Br1 Br 0.77902(7) 1.04554(8) 0.62769(6) 0.0729(3) Uani 1 1 d .
C1 C 0.1735(5) 0.5294(6) 0.7521(4) 0.0357(12) Uani 1 1 d .
H1 H 0.1174 0.4557 0.7830 0.043 Uiso 1 1 calc R
C2 C 0.3452(6) 0.4869(5) 0.7408(4) 0.0369(12) Uani 1 1 d .
C3 C 0.3970(8) 0.3981(6) 0.6720(5) 0.0535(15) Uani 1 1 d .
H3 H 0.3219 0.3527 0.6233 0.064 Uiso 1 1 calc R
C4 C 0.5631(8) 0.3771(7) 0.6762(5) 0.0648(19) Uani 1 1 d .
H4 H 0.5998 0.3171 0.6301 0.078 Uiso 1 1 calc R
C5 C 0.6730(8) 0.4441(8) 0.7478(5) 0.0631(19) Uani 1 1 d .
H5 H 0.7839 0.4282 0.7498 0.076 Uiso 1 1 calc R
C6 C 0.6233(6) 0.5354(9) 0.8175(4) 0.0520(14) Uani 1 1 d .
H6 H 0.6993 0.5816 0.8651 0.062 Uiso 1 1 calc R
C7 C 0.4561(5) 0.5561(7) 0.8142(4) 0.0364(11) Uani 1 1 d .
C8 C 0.2011(5) 0.6547(5) 0.8249(4) 0.0318(11) Uani 1 1 d .
C9 C 0.1620(6) 0.7820(5) 0.7533(4) 0.0344(12) Uani 1 1 d .
H9 H 0.1107 0.8515 0.7912 0.041 Uiso 1 1 calc R
C10 C 0.0332(6) 0.7285(5) 0.6659(4) 0.0398(13) Uani 1 1 d .
H10A H -0.0757 0.7409 0.6822 0.048 Uiso 1 1 calc R
H10B H 0.0404 0.7757 0.6018 0.048 Uiso 1 1 calc R
C11 C 0.4249(6) 0.7343(6) 0.9530(4) 0.0435(13) Uani 1 1 d .
C12 C 0.6007(7) 0.7252(9) 1.0058(5) 0.070(2) Uani 1 1 d .
H12A H 0.6683 0.7787 0.9683 0.105 Uiso 1 1 calc R
H12B H 0.6357 0.6314 1.0077 0.105 Uiso 1 1 calc R
H12C H 0.6097 0.7596 1.0750 0.105 Uiso 1 1 calc R
C13 C -0.0190(6) 0.4975(5) 0.5899(4) 0.0415(14) Uani 1 1 d .
C14 C -0.1407(6) 0.5629(8) 0.5084(4) 0.0544(15) Uani 1 1 d .
H14A H -0.1732 0.4986 0.4536 0.082 Uiso 1 1 calc R
H14B H -0.0927 0.6418 0.4817 0.082 Uiso 1 1 calc R
H14C H -0.2346 0.5903 0.5374 0.082 Uiso 1 1 calc R
C15 C 0.0895(6) 0.6458(6) 0.9058(4) 0.0404(13) Uani 1 1 d .
C16 C 0.0454(8) 0.5378(11) 1.0597(5) 0.0722(18) Uani 1 1 d .
H16A H 0.0312 0.6248 1.0911 0.108 Uiso 1 1 calc R
H16B H 0.1003 0.4761 1.1108 0.108 Uiso 1 1 calc R
H16C H -0.0594 0.5008 1.0313 0.108 Uiso 1 1 calc R
C17 C 0.3110(6) 0.8451(5) 0.7195(4) 0.0327(11) Uani 1 1 d .
C18 C 0.3810(7) 0.9602(6) 0.7691(5) 0.0494(15) Uani 1 1 d .
H18 H 0.3330 0.9988 0.8216 0.059 Uiso 1 1 calc R
C19 C 0.5198(7) 1.0203(7) 0.7437(5) 0.0555(18) Uani 1 1 d .
H19 H 0.5656 1.0973 0.7786 0.067 Uiso 1 1 calc R
C20 C 0.5888(7) 0.9624(6) 0.6644(5) 0.0484(14) Uani 1 1 d .
C21 C 0.5248(7) 0.8479(6) 0.6146(4) 0.0459(14) Uani 1 1 d .
H21 H 0.5750 0.8082 0.5636 0.055 Uiso 1 1 calc R
C22 C 0.3823(7) 0.7903(6) 0.6408(4) 0.0428(13) Uani 1 1 d .
H22 H 0.3354 0.7145 0.6047 0.051 Uiso 1 1 calc R
N1 N 0.3734(4) 0.6461(4) 0.8725(3) 0.0341(10) Uani 1 1 d .
N2 N 0.0708(5) 0.5826(4) 0.6578(3) 0.0364(11) Uani 1 1 d .
O1 O -0.0386(4) 0.7045(4) 0.8984(3) 0.0506(10) Uani 1 1 d .
O2 O 0.1425(4) 0.5555(6) 0.9779(3) 0.0512(9) Uani 1 1 d .
O3 O 0.0019(5) 0.3717(4) 0.5957(3) 0.0577(11) Uani 1 1 d .
O4 O 0.3286(5) 0.8124(5) 0.9800(3) 0.0576(11) Uani 1 1 d .

loop_
_atom_site_aniso_label
_atom_site_aniso_U_11
_atom_site_aniso_U_22
_atom_site_aniso_U_33
_atom_site_aniso_U_23
_atom_site_aniso_U_13
_atom_site_aniso_U_12
Br1 0.0614(4) 0.0629(4) 0.1047(6) 0.0186(5) 0.0445(4) 0.0017(4)
C1 0.036(2) 0.031(3) 0.041(3) -0.005(3) 0.009(2) 0.000(3)
C2 0.035(3) 0.036(3) 0.041(3) 0.003(2) 0.009(2) 0.008(2)
C3 0.058(4) 0.047(3) 0.055(4) -0.005(3) 0.007(3) 0.013(3)
C4 0.061(4) 0.077(5) 0.059(4) 0.002(4) 0.019(4) 0.033(4)
C5 0.046(4) 0.083(5) 0.065(5) 0.019(4) 0.022(3) 0.027(4)
C6 0.036(2) 0.075(4) 0.046(3) 0.008(4) 0.007(2) 0.002(4)
C7 0.039(2) 0.038(3) 0.034(3) 0.007(3) 0.010(2) 0.003(3)
C8 0.031(3) 0.037(3) 0.028(3) -0.003(2) 0.006(2) -0.003(2)
C9 0.032(3) 0.028(3) 0.043(3) -0.005(2) 0.006(2) 0.001(2)
C10 0.040(3) 0.035(3) 0.042(3) 0.000(3) 0.000(2) 0.005(2)
C11 0.038(3) 0.050(3) 0.042(3) -0.003(3) 0.003(2) -0.004(3)
C12 0.045(4) 0.105(6) 0.056(4) -0.015(4) -0.007(3) -0.011(4)
C13 0.040(3) 0.040(4) 0.044(4) -0.017(2) 0.007(3) -0.005(2)
C14 0.051(3) 0.056(4) 0.051(4) -0.009(3) -0.007(3) -0.002(3)
C15 0.032(3) 0.051(3) 0.040(3) -0.007(3) 0.010(2) -0.006(3)
C16 0.076(4) 0.085(5) 0.063(4) 0.017(5) 0.035(3) -0.005(5)
C17 0.043(3) 0.028(3) 0.027(3) 0.000(2) 0.004(2) 0.006(2)
C18 0.057(4) 0.042(3) 0.053(4) -0.011(3) 0.022(3) -0.013(3)
C19 0.062(3) 0.056(5) 0.053(4) -0.012(3) 0.024(3) -0.021(3)
C20 0.043(3) 0.045(3) 0.062(4) 0.013(3) 0.022(3) 0.003(3)
C21 0.058(3) 0.040(3) 0.045(4) 0.005(3) 0.022(3) 0.010(3)
C22 0.052(3) 0.036(3) 0.040(3) -0.002(3) 0.007(3) 0.006(2)
N1 0.028(2) 0.042(2) 0.034(2) 0.003(2) 0.0085(17) 0.0001(19)
N2 0.037(2) 0.028(3) 0.042(3) -0.0046(19) 0.003(2) 0.0026(17)
O1 0.037(2) 0.057(3) 0.060(3) 0.003(2) 0.0168(18) 0.0052(18)
O2 0.0497(19) 0.061(2) 0.048(2) 0.014(3) 0.0217(16) 0.005(3)
O3 0.063(3) 0.044(3) 0.066(3) -0.016(2) 0.009(2) -0.008(2)
O4 0.053(3) 0.066(3) 0.053(3) -0.018(2) 0.009(2) -0.001(2)

loop_
_atom_type_symbol
_atom_type_description
_atom_type_scat_dispersion_real
_atom_type_scat_dispersion_imag
_atom_type_scat_source
C C 0.0033 0.0016 'International Tables Vol C Tables 4.2.6.8 and 6.1.1.4'
H H 0.0000 0.0000 'International Tables Vol C Tables 4.2.6.8 and 6.1.1.4'
N N 0.0061 0.0033 'International Tables Vol C Tables 4.2.6.8 and 6.1.1.4'
O O 0.0106 0.0060 'International Tables Vol C Tables 4.2.6.8 and 6.1.1.4'
Br Br -0.2901 2.4595 'International Tables Vol C Tables 4.2.6.8 and 6.1.1.4'

loop_
_geom_angle_atom_site_label_1
_geom_angle_atom_site_label_2
_geom_angle_atom_site_label_3
_geom_angle
N2 C1 C2 115.9(4)
N2 C1 C8 104.3(4)
C2 C1 C8 103.3(4)
N2 C1 H1 110.9
C2 C1 H1 110.9
C8 C1 H1 110.9
C3 C2 C7 121.3(5)
C3 C2 C1 129.7(5)
C7 C2 C1 109.0(5)
C2 C3 C4 118.9(6)
C2 C3 H3 120.5
C4 C3 H3 120.5
C5 C4 C3 120.4(6)
C5 C4 H4 119.8
C3 C4 H4 119.8
C4 C5 C6 121.6(6)
C4 C5 H5 119.2
C6 C5 H5 119.2
C5 C6 C7 118.2(6)
C5 C6 H6 120.9
C7 C6 H6 120.9
C2 C7 C6 119.5(5)
C2 C7 N1 110.6(4)
C6 C7 N1 129.8(5)
N1 C8 C15 111.1(4)
N1 C8 C1 104.7(4)
C15 C8 C1 109.9(4)
N1 C8 C9 113.3(4)
C15 C8 C9 112.1(4)
C1 C8 C9 105.2(4)
C17 C9 C10 115.2(4)
C17 C9 C8 113.7(4)
C10 C9 C8 103.4(4)
C17 C9 H9 108.1
C10 C9 H9 108.1
C8 C9 H9 108.1
N2 C10 C9 104.8(4)
N2 C10 H10A 110.8
C9 C10 H10A 110.8
N2 C10 H10B 110.8
C9 C10 H10B 110.8
H10A C10 H10B 108.9
O4 C11 N1 119.1(5)
O4 C11 C12 122.7(5)
N1 C11 C12 118.1(5)
C11 C12 H12A 109.5
C11 C12 H12B 109.5
H12A C12 H12B 109.5
C11 C12 H12C 109.5
H12A C12 H12C 109.5
H12B C12 H12C 109.5
O3 C13 N2 120.8(5)
O3 C13 C14 122.7(5)
N2 C13 C14 116.5(5)
C13 C14 H14A 109.5
C13 C14 H14B 109.5
H14A C14 H14B 109.5
C13 C14 H14C 109.5
H14A C14 H14C 109.5
H14B C14 H14C 109.5
O1 C15 O2 124.6(5)
O1 C15 C8 123.3(5)
O2 C15 C8 111.7(4)
O2 C16 H16A 109.5
O2 C16 H16B 109.5
H16A C16 H16B 109.5
O2 C16 H16C 109.5
H16A C16 H16C 109.5
H16B C16 H16C 109.5
C18 C17 C22 118.1(5)
C18 C17 C9 119.7(5)
C22 C17 C9 122.2(5)
C17 C18 C19 122.4(5)
C17 C18 H18 118.8
C19 C18 H18 118.8
C18 C19 C20 118.1(6)
C18 C19 H19 120.9
C20 C19 H19 120.9
C21 C20 C19 121.3(5)
C21 C20 Br1 120.2(5)
C19 C20 Br1 118.5(5)
C20 C21 C22 119.4(5)
C20 C21 H21 120.3
C22 C21 H21 120.3
C17 C22 C21 120.7(5)
C17 C22 H22 119.7
C21 C22 H22 119.7
C11 N1 C7 133.4(4)
C11 N1 C8 116.8(4)
C7 N1 C8 109.2(4)
C13 N2 C10 123.0(4)
C13 N2 C1 121.1(4)
C10 N2 C1 112.4(4)
C15 O2 C16 116.8(5)

loop_
_geom_bond_atom_site_label_1
_geom_bond_atom_site_label_2
_geom_bond_distance
Br1 C20 1.906(6)
C1 N2 1.479(7)
C1 C2 1.515(7)
C1 C8 1.547(7)
C1 H1 0.9800
C2 C3 1.371(8)
C2 C7 1.394(8)
C3 C4 1.386(9)
C3 H3 0.9300
C4 C5 1.366(10)
C4 H4 0.9300
C5 C6 1.388(10)
C5 H5 0.9300
C6 C7 1.396(7)
C6 H6 0.9300
C7 N1 1.415(7)
C8 N1 1.468(6)
C8 C15 1.522(7)
C8 C9 1.561(7)
C9 C17 1.512(7)
C9 C10 1.527(7)
C9 H9 0.9800
C10 N2 1.467(6)
C10 H10A 0.9700
C10 H10B 0.9700
C11 O4 1.200(7)
C11 N1 1.376(7)
C11 C12 1.513(8)
C12 H12A 0.9600
C12 H12B 0.9600
C12 H12C 0.9600
C13 O3 1.241(7)
C13 N2 1.351(6)
C13 C14 1.491(8)
C14 H14A 0.9600
C14 H14B 0.9600
C14 H14C 0.9600
C15 O1 1.198(6)
C15 O2 1.316(7)
C16 O2 1.456(6)
C16 H16A 0.9600
C16 H16B 0.9600
C16 H16C 0.9600
C17 C18 1.380(7)
C17 C22 1.381(7)
C18 C19 1.382(8)
C18 H18 0.9300
C19 C20 1.387(8)
C19 H19 0.9300
C20 C21 1.360(8)
C21 C22 1.402(8)
C21 H21 0.9300
C22 H22 0.9300

loop_
_geom_torsion_atom_site_label_1
_geom_torsion_atom_site_label_2
_geom_torsion_atom_site_label_3
_geom_torsion_atom_site_label_4
_geom_torsion
N2 C1 C2 C3 -53.7(8)
C8 C1 C2 C3 -167.1(5)
N2 C1 C2 C7 125.3(5)
C8 C1 C2 C7 11.9(6)
C7 C2 C3 C4 0.2(9)
C1 C2 C3 C4 179.1(6)
C2 C3 C4 C5 -0.1(10)
C3 C4 C5 C6 -0.5(11)
C4 C5 C6 C7 1.1(10)
C3 C2 C7 C6 0.4(9)
C1 C2 C7 C6 -178.8(5)
C3 C2 C7 N1 177.2(5)
C1 C2 C7 N1 -1.9(6)
C5 C6 C7 C2 -1.0(9)
C5 C6 C7 N1 -177.1(6)
N2 C1 C8 N1 -138.6(4)
C2 C1 C8 N1 -17.0(5)
N2 C1 C8 C15 101.9(4)
C2 C1 C8 C15 -136.5(4)
N2 C1 C8 C9 -19.0(4)
C2 C1 C8 C9 102.6(4)
N1 C8 C9 C17 18.5(6)
C15 C8 C9 C17 145.2(4)
C1 C8 C9 C17 -95.3(4)
N1 C8 C9 C10 144.1(4)
C15 C8 C9 C10 -89.2(5)
C1 C8 C9 C10 30.3(5)
C17 C9 C10 N2 94.7(5)
C8 C9 C10 N2 -29.9(5)
N1 C8 C15 O1 147.1(5)
C1 C8 C15 O1 -97.4(6)
C9 C8 C15 O1 19.2(7)
N1 C8 C15 O2 -39.7(6)
C1 C8 C15 O2 75.8(5)
C9 C8 C15 O2 -167.5(4)
C10 C9 C17 C18 141.1(5)
C8 C9 C17 C18 -99.8(6)
C10 C9 C17 C22 -39.7(6)
C8 C9 C17 C22 79.3(6)
C22 C17 C18 C19 -1.0(8)
C9 C17 C18 C19 178.2(5)
C17 C18 C19 C20 0.8(9)
C18 C19 C20 C21 -1.6(9)
C18 C19 C20 Br1 179.4(5)
C19 C20 C21 C22 2.7(9)
Br1 C20 C21 C22 -178.3(4)
C18 C17 C22 C21 2.1(8)
C9 C17 C22 C21 -177.1(5)
C20 C21 C22 C17 -2.9(8)
O4 C11 N1 C7 170.6(6)
C12 C11 N1 C7 -11.3(9)
O4 C11 N1 C8 0.1(8)
C12 C11 N1 C8 178.2(5)
C2 C7 N1 C11 179.2(5)
C6 C7 N1 C11 -4.4(10)
C2 C7 N1 C8 -9.8(6)
C6 C7 N1 C8 166.6(6)
C15 C8 N1 C11 -51.8(6)
C1 C8 N1 C11 -170.5(4)
C9 C8 N1 C11 75.4(5)
C15 C8 N1 C7 135.5(4)
C1 C8 N1 C7 16.8(5)
C9 C8 N1 C7 -97.3(5)
O3 C13 N2 C10 -169.2(5)
C14 C13 N2 C10 11.6(7)
O3 C13 N2 C1 -11.8(8)
C14 C13 N2 C1 169.0(4)
C9 C10 N2 C13 178.5(5)
C9 C10 N2 C1 19.2(5)
C2 C1 N2 C13 87.6(6)
C8 C1 N2 C13 -159.6(4)
C2 C1 N2 C10 -112.8(5)
C8 C1 N2 C10 0.1(5)
O1 C15 O2 C16 -6.8(9)
C8 C15 O2 C16 -179.9(6)
